data_4502091
loop_
_publ_author_name
'Liu, Hong-Sheng'
'Lan, Ya-Qian'
'Li, Shun-Li'

_publ_section_title
;
 Metal&#x2212;Organic Frameworks with Diverse Structures Constructed by
 Using Capsule-like Ligand and NiIIBased on Ionothermal and Hydrothermal
 Methods
;
_journal_issue 12
_journal_name_full 'Crystal Growth &amp; Design'
_journal_page_first 5221
_journal_paper_doi 10.1021/cg1010105
_journal_volume 10
_journal_year 2010
_chemical_formula_sum 'C144 H150 Cl2 N26 Ni7 O36'
_chemical_formula_weight 3302.77
_chemical_name_systematic
;
 ?
;
_space_group_IT_number 14
_symmetry_cell_setting monoclinic
_symmetry_space_group_name_Hall '-P 2ybc'
_symmetry_space_group_name_H-M 'P 1 21/c 1'
_atom_sites_solution_hydrogens geom
_atom_sites_solution_primary direct
_atom_sites_solution_secondary difmap
_audit_creation_method SHELXL-97
_cell_angle_alpha 90.00
_cell_angle_beta 93.2250(10)
_cell_angle_gamma 90.00
_cell_formula_units_Z 2
_cell_length_a 17.5910(2)
_cell_length_b 22.7810(3)
_cell_length_c 19.0580(2)
_cell_measurement_temperature 293(2)
_cell_measurement_theta_max 25.03
_cell_measurement_theta_min 1.77
_cell_volume 7625.22(16)
_computing_cell_refinement 'SMART (Bruker, 1997)'
_computing_data_collection 'SMART (Bruker, 1997)'
_computing_data_reduction SAINT
_computing_molecular_graphics "'Diamond V3.2d (Crystal Impact, 2008)"
_computing_publication_material SHELXL-97
_computing_structure_refinement 'SHELXL-97 (Sheldrick, 1997)'
_computing_structure_solution 'SHELXS-97(Sheldrick, 1997)'
_diffrn_ambient_temperature 293(2)
_diffrn_measured_fraction_theta_full 0.992
_diffrn_measured_fraction_theta_max 0.990
_diffrn_measurement_device_type 'Bruker APEX CCD area-detector'
_diffrn_measurement_method '\w scans'
_diffrn_radiation_monochromator graphite
_diffrn_radiation_source 'fine-focus sealed tube'
_diffrn_radiation_type MoK\a
_diffrn_radiation_wavelength 0.71069
_diffrn_reflns_av_R_equivalents 0.0545
_diffrn_reflns_av_sigmaI/netI 0.0813
_diffrn_reflns_limit_h_max 20
_diffrn_reflns_limit_h_min -13
_diffrn_reflns_limit_k_max 26
_diffrn_reflns_limit_k_min -27
_diffrn_reflns_limit_l_max 22
_diffrn_reflns_limit_l_min -19
_diffrn_reflns_number 37904
_diffrn_reflns_theta_full 25.00
_diffrn_reflns_theta_max 25.03
_diffrn_reflns_theta_min 1.77
_diffrn_standards_number 0
_exptl_absorpt_coefficient_mu 0.965
_exptl_absorpt_correction_T_max 0.817
_exptl_absorpt_correction_T_min 0.727
_exptl_absorpt_correction_type multi-scan
_exptl_absorpt_process_details 'SADABS (Sheldrick, 1996)'
_exptl_crystal_colour green
_exptl_crystal_density_diffrn 1.438
_exptl_crystal_density_method 'not measured'
_exptl_crystal_description block
_exptl_crystal_F_000 3428
_exptl_crystal_size_max 0.34
_exptl_crystal_size_mid 0.32
_exptl_crystal_size_min 0.21
_refine_diff_density_max 0.841
_refine_diff_density_min -1.043
_refine_diff_density_rms 0.087
_refine_ls_extinction_method none
_refine_ls_goodness_of_fit_ref 0.950
_refine_ls_hydrogen_treatment constr
_refine_ls_matrix_type full
_refine_ls_number_parameters 826
_refine_ls_number_reflns 13322
_refine_ls_number_restraints 0
_refine_ls_restrained_S_all 0.950
_refine_ls_R_factor_all 0.0944
_refine_ls_R_factor_gt 0.0629
_refine_ls_shift/su_max 0.001
_refine_ls_shift/su_mean 0.000
_refine_ls_structure_factor_coef Fsqd
_refine_ls_weighting_details 'calc w=1/[\s^2^(Fo^2^)+(0.1092P)^2^+0.0000P] where P=(Fo^2^+2Fc^2^)/3'
_refine_ls_weighting_scheme calc
_refine_ls_wR_factor_gt 0.1711
_refine_ls_wR_factor_ref 0.1846
_reflns_number_gt 7966
_reflns_number_total 13322
_reflns_threshold_expression >2sigma(I)
_cod_data_source_file cg1010105_si_001.cif
_cod_data_source_block 1-squeeze
_cod_original_cell_volume 7625.22(15)
_cod_original_sg_symbol_Hall '-P 2ybc '
_cod_original_sg_symbol_H-M 'P 21/c'
_cod_database_code 4502091

loop_
_symmetry_equiv_pos_as_xyz
'x, y, z'
'-x, y+1/2, -z+1/2'
'-x, -y, -z'
'x, -y-1/2, z-1/2'

loop_
_atom_site_label
_atom_site_type_symbol
_atom_site_fract_x
_atom_site_fract_y
_atom_site_fract_z
_atom_site_U_iso_or_equiv
_atom_site_adp_type
_atom_site_occupancy
_atom_site_symmetry_multiplicity
_atom_site_calc_flag
_atom_site_refinement_flags
N6 N 0.9917(2) 0.49784(15) 0.31527(18) 0.0365(9) Uani 1 1 d .
N4 N 0.7580(2) 0.30462(15) 0.17088(18) 0.0388(9) Uani 1 1 d .
N3 N 0.8845(2) 0.30910(15) 0.18870(18) 0.0403(9) Uani 1 1 d .
C22 C 1.3737(10) 0.3349(4) 0.0517(6) 0.225(9) Uani 1 1 d .
H22 H 1.3932 0.3547 0.0140 0.270 Uiso 1 1 calc R
N9 N 0.9028(2) 0.39780(15) 0.09654(18) 0.0391(9) Uani 1 1 d .
C21 C 1.3453(11) 0.3678(4) 0.1104(8) 0.292(13) Uani 1 1 d .
H21 H 1.3484 0.4085 0.1089 0.350 Uiso 1 1 calc R
C38 C 0.7803(3) 0.25393(19) 0.2064(2) 0.0403(11) Uani 1 1 d .
O7 O 1.46999(19) 0.54994(13) 0.58636(16) 0.0458(8) Uani 1 1 d .
C29 C 0.9124(3) 0.42187(18) 0.3135(2) 0.0365(10) Uani 1 1 d .
C30 C 0.9372(3) 0.47012(19) 0.3518(2) 0.0403(11) Uani 1 1 d .
N2 N 0.9563(2) 0.26698(17) -0.00546(19) 0.0445(10) Uani 1 1 d .
N10 N 1.0526(2) 0.43400(16) 0.1467(2) 0.0462(10) Uani 1 1 d .
C45 C 0.6430(3) 0.3599(2) 0.2033(2) 0.0448(12) Uani 1 1 d .
N5 N 0.9530(2) 0.41986(15) 0.25259(18) 0.0398(9) Uani 1 1 d .
C52 C 1.1206(3) 0.52619(18) 0.3631(2) 0.0375(10) Uani 1 1 d .
C36 C 0.8225(3) 0.33556(19) 0.1627(2) 0.0391(11) Uani 1 1 d .
N1 N 1.0074(2) 0.30660(17) 0.0924(2) 0.0478(10) Uani 1 1 d .
C28 C 0.9993(3) 0.46553(19) 0.2565(2) 0.0416(11) Uani 1 1 d .
C61 C 0.6887(3) 0.2306(2) -0.0616(3) 0.0510(13) Uani 1 1 d .
H61 H 0.6458 0.2365 -0.0917 0.061 Uiso 1 1 calc R
C67 C 0.6080(3) 0.17146(19) 0.0197(3) 0.0455(12) Uani 1 1 d .
C39 C 0.7381(3) 0.2062(2) 0.2297(2) 0.0531(14) Uani 1 1 d .
H39 H 0.6853 0.2047 0.2233 0.064 Uiso 1 1 calc R
N8 N 1.2108(3) 0.3611(2) 0.2400(3) 0.0605(12) Uani 1 1 d .
C42 C 0.8998(3) 0.20950(19) 0.2489(2) 0.0491(13) Uani 1 1 d .
H42 H 0.9526 0.2097 0.2550 0.059 Uiso 1 1 calc R
C54 C 1.2512(3) 0.55124(19) 0.3910(2) 0.0449(12) Uani 1 1 d .
H54 H 1.2885 0.5800 0.3972 0.054 Uiso 1 1 calc R
O6 O 1.4696(2) 0.42195(13) 0.53940(16) 0.0482(8) Uani 1 1 d .
C18 C 1.1972(3) 0.3217(2) 0.2937(3) 0.0552(13) Uani 1 1 d .
C8 C 0.9030(3) 0.3621(2) 0.0312(2) 0.0495(13) Uani 1 1 d .
H8A H 0.8521 0.3474 0.0198 0.059 Uiso 1 1 calc R
H8B H 0.9174 0.3868 -0.0074 0.059 Uiso 1 1 calc R
C7 C 0.9568(3) 0.31201(19) 0.0393(2) 0.0404(11) Uani 1 1 d .
O10 O 1.4483(2) 0.32748(16) 0.3554(2) 0.0708(11) Uani 1 1 d .
C60 C 0.7580(4) 0.2505(2) -0.0804(3) 0.0583(15) Uani 1 1 d .
H60 H 0.7613 0.2708 -0.1225 0.070 Uiso 1 1 calc R
C56 C 1.2122(3) 0.4507(2) 0.3984(3) 0.0545(13) Uani 1 1 d .
H56 H 1.2235 0.4117 0.4087 0.065 Uiso 1 1 calc R
O11 O 1.5121(3) 0.51872(17) 0.33069(19) 0.0725(12) Uani 1 1 d .
C6 C 1.0119(3) 0.2274(2) 0.0218(3) 0.0509(13) Uani 1 1 d .
C20 C 1.3168(3) 0.3447(3) 0.1632(3) 0.0656(16) Uani 1 1 d .
C12 C 1.1429(3) 0.3702(2) 0.2038(3) 0.0532(13) Uani 1 1 d .
C31 C 0.9071(3) 0.4838(2) 0.4179(3) 0.0545(14) Uani 1 1 d .
H31 H 0.9256 0.5150 0.4454 0.065 Uiso 1 1 calc R
C27 C 1.0538(3) 0.4795(2) 0.2025(2) 0.0457(12) Uani 1 1 d .
H27A H 1.1048 0.4823 0.2246 0.055 Uiso 1 1 calc R
H27B H 1.0410 0.5173 0.1816 0.055 Uiso 1 1 calc R
C10 C 1.0155(3) 0.4569(2) 0.0791(2) 0.0529(14) Uani 1 1 d .
H10A H 1.0281 0.4318 0.0404 0.063 Uiso 1 1 calc R
H10B H 1.0341 0.4961 0.0700 0.063 Uiso 1 1 calc R
O9 O 1.4002(2) 0.31320(17) 0.5027(2) 0.0735(11) Uani 1 1 d .
C65 C 1.3498(3) 0.4752(2) 0.4239(3) 0.0562(14) Uani 1 1 d .
C13 C 1.1189(3) 0.3101(2) 0.2872(3) 0.0534(13) Uani 1 1 d .
C57 C 1.1383(3) 0.4673(2) 0.3779(3) 0.0493(13) Uani 1 1 d .
H57 H 1.1001 0.4391 0.3741 0.059 Uiso 1 1 calc R
C41 C 0.8570(4) 0.1633(2) 0.2714(3) 0.0569(15) Uani 1 1 d .
H41 H 0.8819 0.1318 0.2934 0.068 Uiso 1 1 calc R
C19 C 1.2849(3) 0.3826(3) 0.2203(4) 0.0740(18) Uani 1 1 d .
H19A H 1.3202 0.3826 0.2613 0.089 Uiso 1 1 calc R
H19B H 1.2798 0.4227 0.2036 0.089 Uiso 1 1 calc R
C33 C 0.8231(3) 0.4002(2) 0.3989(3) 0.0558(14) Uani 1 1 d .
H33 H 0.7837 0.3776 0.4151 0.067 Uiso 1 1 calc R
C2 C 1.1006(4) 0.2231(3) 0.1216(3) 0.0724(17) Uani 1 1 d .
H2 H 1.1208 0.2386 0.1638 0.087 Uiso 1 1 calc R
C40 C 0.7792(4) 0.1619(2) 0.2626(3) 0.0602(16) Uani 1 1 d .
H40 H 0.7533 0.1298 0.2795 0.072 Uiso 1 1 calc R
C58 C 0.8996(3) 0.2579(2) -0.0631(3) 0.0545(14) Uani 1 1 d .
H58A H 0.9171 0.2272 -0.0936 0.065 Uiso 1 1 calc R
H58B H 0.8944 0.2937 -0.0905 0.065 Uiso 1 1 calc R
C32 C 0.8502(4) 0.4490(2) 0.4382(3) 0.0643(16) Uani 1 1 d .
H32 H 0.8278 0.4576 0.4800 0.077 Uiso 1 1 calc R
C49 C 0.6195(3) 0.3859(2) 0.3220(3) 0.0552(14) Uani 1 1 d .
H49 H 0.6284 0.3793 0.3699 0.066 Uiso 1 1 calc R
C66 C 1.4644(3) 0.5306(2) 0.6467(3) 0.0526(13) Uani 1 1 d .
O4 O 1.3917(3) 0.5931(2) 0.2902(2) 0.1081(18) Uani 1 1 d .
C11 C 1.1289(3) 0.4082(2) 0.1406(3) 0.0560(14) Uani 1 1 d .
H11A H 1.1672 0.4388 0.1395 0.067 Uiso 1 1 calc R
H11B H 1.1305 0.3851 0.0979 0.067 Uiso 1 1 calc R
C46 C 0.5937(5) 0.4042(3) 0.1801(3) 0.091(2) Uani 1 1 d .
H46 H 0.5833 0.4101 0.1322 0.110 Uiso 1 1 calc R
C23 C 1.3718(4) 0.2222(2) 0.5518(4) 0.0766(18) Uani 1 1 d .
C5 C 1.0356(4) 0.1730(2) -0.0033(3) 0.0712(18) Uani 1 1 d .
H5 H 1.0132 0.1558 -0.0437 0.085 Uiso 1 1 calc R
C50 C 0.6541(3) 0.3506(3) 0.2735(3) 0.0625(15) Uani 1 1 d .
H50 H 0.6855 0.3200 0.2895 0.075 Uiso 1 1 calc R
C14 C 1.0874(3) 0.2712(2) 0.3352(3) 0.0568(14) Uani 1 1 d .
H14 H 1.0355 0.2631 0.3325 0.068 Uiso 1 1 calc R
O3 O 1.5282(4) 0.6469(2) 0.3369(4) 0.154(3) Uani 1 1 d .
C15 C 1.1341(4) 0.2459(3) 0.3850(3) 0.0728(17) Uani 1 1 d .
H15 H 1.1139 0.2199 0.4167 0.087 Uiso 1 1 calc R
C47 C 0.5593(5) 0.4404(3) 0.2295(3) 0.097(3) Uani 1 1 d .
H47 H 0.5278 0.4711 0.2141 0.117 Uiso 1 1 calc R
C17 C 1.2456(4) 0.2957(3) 0.3454(4) 0.0794(19) Uani 1 1 d .
H17 H 1.2976 0.3037 0.3491 0.095 Uiso 1 1 calc R
C3 C 1.1258(5) 0.1717(3) 0.0970(4) 0.092(2) Uani 1 1 d .
H3 H 1.1654 0.1522 0.1216 0.110 Uiso 1 1 calc R
C4 C 1.0933(5) 0.1472(3) 0.0351(4) 0.085(2) Uani 1 1 d .
H4 H 1.1122 0.1116 0.0197 0.102 Uiso 1 1 calc R
C26 C 1.3982(4) 0.2595(3) 0.4934(4) 0.0777(19) Uani 1 1 d .
C24 C 1.3376(8) 0.2548(3) 0.1047(6) 0.187(6) Uani 1 1 d .
H24 H 1.3297 0.2145 0.1051 0.224 Uiso 1 1 calc R
C25 C 1.3126(8) 0.2880(4) 0.1603(6) 0.179(6) Uani 1 1 d .
H25 H 1.2917 0.2683 0.1974 0.215 Uiso 1 1 calc R
C16 C 1.2123(5) 0.2580(3) 0.3901(4) 0.088(2) Uani 1 1 d .
H16 H 1.2426 0.2397 0.4252 0.105 Uiso 1 1 calc R
C43 C 0.8601(3) 0.25608(18) 0.2164(2) 0.0393(11) Uani 1 1 d .
C9 C 0.9302(3) 0.4584(2) 0.0850(2) 0.0492(13) Uani 1 1 d .
H9A H 0.9175 0.4833 0.1239 0.059 Uiso 1 1 calc R
H9B H 0.9057 0.4743 0.0422 0.059 Uiso 1 1 calc R
C35 C 0.8266(3) 0.39527(19) 0.1278(3) 0.0445(12) Uani 1 1 d .
H35A H 0.7860 0.3995 0.0915 0.053 Uiso 1 1 calc R
H35B H 0.8219 0.4263 0.1621 0.053 Uiso 1 1 calc R
C34 C 0.8550(3) 0.3858(2) 0.3363(2) 0.0438(12) Uani 1 1 d .
H34 H 0.8385 0.3531 0.3104 0.053 Uiso 1 1 calc R
C55 C 1.2697(3) 0.4934(2) 0.4034(3) 0.0445(12) Uani 1 1 d .
N7 N 1.0861(2) 0.34123(17) 0.2310(2) 0.0474(10) Uani 1 1 d .
C59 C 0.8234(3) 0.24108(19) -0.0379(2) 0.0436(12) Uani 1 1 d .
C53 C 1.1783(3) 0.5671(2) 0.3697(2) 0.0418(11) Uani 1 1 d .
H53 H 1.1675 0.6062 0.3595 0.050 Uiso 1 1 calc R
O8 O 1.3650(2) 0.42106(14) 0.4201(2) 0.0612(10) Uani 1 1 d .
C64 C 0.8144(3) 0.2151(2) 0.0267(2) 0.0452(12) Uani 1 1 d .
H64 H 0.8566 0.2108 0.0579 0.054 Uiso 1 1 calc R
C1 C 1.0434(3) 0.2526(2) 0.0822(3) 0.0500(13) Uani 1 1 d .
C63 C 0.7458(3) 0.19563(18) 0.0457(2) 0.0406(11) Uani 1 1 d .
H63 H 0.7417 0.1779 0.0893 0.049 Uiso 1 1 calc R
O5 O 1.39783(19) 0.51568(14) 0.44272(19) 0.0529(9) Uani 1 1 d .
C62 C 0.6816(3) 0.20191(17) 0.0009(2) 0.0396(11) Uani 1 1 d .
O1 O 1.5563(2) 0.32982(14) 0.46948(19) 0.0558(9) Uani 1 1 d .
O2 O 1.3957(2) 0.64930(14) 0.42145(17) 0.0492(8) Uani 1 1 d .
C48 C 1.4279(3) 0.5695(2) 0.7014(3) 0.0527(13) Uani 1 1 d .
C44 C 0.6800(3) 0.3210(2) 0.1497(3) 0.0504(13) Uani 1 1 d .
H44A H 0.6499 0.2856 0.1427 0.060 Uiso 1 1 calc R
H44B H 0.6797 0.3415 0.1051 0.060 Uiso 1 1 calc R
C51 C 1.0416(3) 0.54650(18) 0.3387(3) 0.0421(11) Uani 1 1 d .
H51A H 1.0188 0.5669 0.3770 0.051 Uiso 1 1 calc R
H51B H 1.0455 0.5741 0.3004 0.051 Uiso 1 1 calc R
O12 O 1.4155(4) 0.2351(2) 0.4387(3) 0.127(2) Uani 1 1 d .
Ni3 Ni 1.5000 0.5000 0.5000 0.0378(2) Uani 1 2 d S
Ni1 Ni 0.98225(4) 0.36090(2) 0.17533(3) 0.03826(17) Uani 1 1 d .
Ni2 Ni 1.46063(4) 0.37471(3) 0.45041(3) 0.0487(2) Uani 1 1 d .
Ni4 Ni 1.45885(4) 0.58480(3) 0.38079(4) 0.0588(2) Uani 1 1 d .

loop_
_atom_site_aniso_label
_atom_site_aniso_U_11
_atom_site_aniso_U_22
_atom_site_aniso_U_33
_atom_site_aniso_U_23
_atom_site_aniso_U_13
_atom_site_aniso_U_12
N6 0.037(2) 0.0359(19) 0.037(2) -0.0076(16) 0.0028(17) 0.0017(17)
N4 0.038(2) 0.039(2) 0.040(2) -0.0104(16) 0.0054(18) 0.0021(18)
N3 0.044(2) 0.037(2) 0.040(2) -0.0062(16) 0.0023(18) 0.0028(18)
C22 0.46(2) 0.057(5) 0.182(10) -0.019(6) 0.189(14) -0.013(9)
N9 0.045(2) 0.0350(19) 0.038(2) -0.0015(15) 0.0054(18) -0.0025(17)
C21 0.50(3) 0.055(5) 0.361(19) -0.041(8) 0.35(2) -0.030(9)
C38 0.053(3) 0.038(2) 0.031(2) -0.0111(19) 0.011(2) -0.003(2)
O7 0.051(2) 0.0408(18) 0.047(2) -0.0017(15) 0.0127(16) 0.0070(15)
C29 0.043(3) 0.035(2) 0.032(2) -0.0035(18) 0.005(2) 0.006(2)
C30 0.042(3) 0.037(2) 0.041(3) -0.002(2) -0.001(2) 0.008(2)
N2 0.048(3) 0.050(2) 0.037(2) -0.0101(18) 0.0128(19) -0.018(2)
N10 0.048(3) 0.044(2) 0.048(2) -0.0020(18) 0.0061(19) -0.0051(19)
C45 0.044(3) 0.053(3) 0.038(3) -0.006(2) 0.006(2) 0.010(2)
N5 0.043(2) 0.038(2) 0.038(2) -0.0001(16) 0.0033(18) -0.0110(18)
C52 0.045(3) 0.033(2) 0.035(2) -0.0059(18) 0.001(2) -0.003(2)
C36 0.042(3) 0.038(2) 0.037(2) -0.0025(19) 0.006(2) 0.001(2)
N1 0.048(3) 0.051(2) 0.044(2) -0.0069(18) 0.004(2) 0.003(2)
C28 0.041(3) 0.039(3) 0.045(3) -0.001(2) 0.001(2) 0.000(2)
C61 0.050(3) 0.050(3) 0.053(3) 0.007(2) -0.005(3) -0.008(3)
C67 0.046(3) 0.035(3) 0.055(3) -0.008(2) -0.001(3) -0.002(2)
C39 0.065(4) 0.051(3) 0.044(3) -0.016(2) 0.016(3) -0.014(3)
N8 0.034(3) 0.063(3) 0.085(3) -0.019(3) 0.011(2) 0.001(2)
C42 0.069(4) 0.036(3) 0.042(3) -0.005(2) 0.003(2) 0.010(3)
C54 0.037(3) 0.035(3) 0.063(3) -0.005(2) 0.006(2) -0.003(2)
O6 0.056(2) 0.0345(16) 0.056(2) 0.0004(14) 0.0157(17) -0.0073(15)
C18 0.041(3) 0.053(3) 0.071(4) -0.012(3) 0.002(3) 0.002(3)
C8 0.056(3) 0.053(3) 0.039(3) -0.004(2) 0.000(2) -0.010(3)
C7 0.042(3) 0.044(3) 0.036(2) -0.007(2) 0.007(2) -0.008(2)
O10 0.064(3) 0.067(2) 0.080(3) -0.016(2) -0.005(2) 0.008(2)
C60 0.074(4) 0.053(3) 0.048(3) 0.017(2) -0.001(3) -0.017(3)
C56 0.052(3) 0.037(3) 0.074(4) 0.000(2) -0.005(3) 0.005(2)
O11 0.101(3) 0.059(2) 0.061(2) 0.0051(19) 0.028(2) 0.025(2)
C6 0.057(4) 0.043(3) 0.054(3) -0.004(2) 0.019(3) -0.011(3)
C20 0.054(4) 0.055(4) 0.090(4) -0.014(3) 0.019(3) -0.007(3)
C12 0.047(3) 0.053(3) 0.060(3) -0.009(2) 0.008(3) 0.000(3)
C31 0.067(4) 0.052(3) 0.045(3) -0.011(2) 0.014(3) -0.002(3)
C27 0.048(3) 0.048(3) 0.040(3) -0.004(2) 0.005(2) -0.009(2)
C10 0.075(4) 0.048(3) 0.036(3) 0.002(2) 0.006(3) -0.017(3)
O9 0.067(3) 0.052(2) 0.104(3) 0.009(2) 0.022(2) -0.003(2)
C65 0.045(3) 0.052(3) 0.071(4) -0.009(3) -0.001(3) 0.007(3)
C13 0.055(4) 0.051(3) 0.053(3) -0.015(2) -0.004(3) 0.005(3)
C57 0.041(3) 0.037(3) 0.069(3) -0.005(2) -0.008(3) -0.008(2)
C41 0.085(5) 0.039(3) 0.047(3) -0.010(2) 0.008(3) 0.009(3)
C19 0.044(4) 0.065(4) 0.113(5) -0.025(3) 0.009(3) -0.004(3)
C33 0.068(4) 0.050(3) 0.051(3) 0.007(2) 0.022(3) -0.006(3)
C2 0.071(4) 0.065(4) 0.081(4) -0.015(3) 0.003(3) 0.021(3)
C40 0.095(5) 0.041(3) 0.047(3) -0.008(2) 0.019(3) -0.010(3)
C58 0.061(4) 0.061(3) 0.043(3) -0.010(2) 0.012(3) -0.020(3)
C32 0.085(5) 0.066(4) 0.044(3) -0.006(3) 0.022(3) 0.011(3)
C49 0.061(4) 0.060(3) 0.045(3) -0.005(2) 0.008(3) 0.020(3)
C66 0.054(4) 0.047(3) 0.058(3) -0.003(2) 0.015(3) 0.011(3)
O4 0.115(4) 0.122(4) 0.087(3) -0.015(3) -0.005(3) 0.052(3)
C11 0.049(3) 0.064(3) 0.057(3) -0.012(3) 0.024(3) -0.008(3)
C46 0.125(7) 0.102(5) 0.047(3) -0.004(3) 0.009(4) 0.062(5)
C23 0.093(5) 0.045(3) 0.094(5) 0.000(3) 0.021(4) -0.003(3)
C5 0.101(6) 0.045(3) 0.071(4) -0.014(3) 0.036(4) -0.014(3)
C50 0.059(4) 0.072(4) 0.058(3) -0.002(3) 0.012(3) 0.029(3)
C14 0.059(4) 0.057(3) 0.054(3) 0.001(3) 0.003(3) -0.001(3)
O3 0.160(6) 0.085(4) 0.229(7) 0.032(4) 0.130(6) 0.020(4)
C15 0.079(5) 0.067(4) 0.071(4) -0.006(3) -0.007(4) 0.006(3)
C47 0.131(7) 0.107(5) 0.056(4) 0.015(4) 0.016(4) 0.078(5)
C17 0.051(4) 0.091(5) 0.095(5) -0.006(4) -0.015(4) 0.018(4)
C3 0.095(6) 0.069(4) 0.112(6) 0.001(4) 0.013(5) 0.030(4)
C4 0.100(6) 0.055(4) 0.104(6) -0.007(4) 0.033(5) 0.013(4)
C26 0.089(5) 0.047(4) 0.100(5) -0.002(3) 0.031(4) -0.012(3)
C24 0.297(17) 0.044(4) 0.237(12) -0.021(6) 0.170(12) 0.013(6)
C25 0.272(15) 0.073(6) 0.210(11) -0.006(6) 0.169(11) 0.020(7)
C16 0.093(6) 0.078(5) 0.090(5) 0.010(4) -0.019(4) 0.019(4)
C43 0.052(3) 0.034(2) 0.033(2) -0.0083(18) 0.008(2) -0.001(2)
C9 0.067(4) 0.041(3) 0.040(3) 0.002(2) 0.004(2) -0.005(2)
C35 0.046(3) 0.035(2) 0.053(3) 0.004(2) 0.000(2) 0.005(2)
C34 0.053(3) 0.039(2) 0.040(3) 0.000(2) 0.011(2) -0.009(2)
C55 0.034(3) 0.043(3) 0.056(3) -0.006(2) 0.001(2) 0.006(2)
N7 0.039(3) 0.052(2) 0.051(2) -0.0086(19) 0.002(2) -0.003(2)
C59 0.062(4) 0.038(2) 0.031(2) -0.0046(19) 0.004(2) -0.019(2)
C53 0.039(3) 0.035(2) 0.052(3) 0.003(2) 0.005(2) 0.001(2)
O8 0.046(2) 0.041(2) 0.095(3) -0.0072(18) -0.006(2) 0.0062(17)
C64 0.047(3) 0.050(3) 0.038(3) -0.002(2) 0.000(2) -0.004(2)
C1 0.050(3) 0.049(3) 0.053(3) -0.013(2) 0.015(3) -0.001(3)
C63 0.048(3) 0.032(2) 0.042(3) -0.0039(19) 0.005(2) -0.008(2)
O5 0.037(2) 0.0422(18) 0.080(2) -0.0140(17) 0.0010(18) 0.0043(16)
C62 0.049(3) 0.026(2) 0.043(3) -0.0051(19) 0.001(2) -0.005(2)
O1 0.046(2) 0.047(2) 0.074(2) -0.0072(17) 0.000(2) 0.0092(17)
O2 0.050(2) 0.0508(19) 0.048(2) 0.0000(16) 0.0119(16) 0.0082(16)
C48 0.049(3) 0.057(3) 0.054(3) -0.003(2) 0.016(3) 0.014(3)
C44 0.043(3) 0.056(3) 0.051(3) -0.012(2) 0.002(2) 0.004(2)
C51 0.040(3) 0.030(2) 0.056(3) -0.006(2) 0.001(2) -0.003(2)
O12 0.191(7) 0.068(3) 0.127(4) -0.011(3) 0.067(4) -0.027(4)
Ni3 0.0369(5) 0.0319(4) 0.0452(5) -0.0013(3) 0.0075(4) 0.0004(4)
Ni1 0.0405(4) 0.0384(3) 0.0362(3) -0.0049(2) 0.0045(3) -0.0020(3)
Ni2 0.0439(4) 0.0386(3) 0.0637(4) -0.0027(3) 0.0023(3) 0.0025(3)
Ni4 0.0609(5) 0.0538(4) 0.0630(5) 0.0029(3) 0.0140(4) 0.0090(3)

loop_
_atom_type_symbol
_atom_type_description
_atom_type_scat_dispersion_real
_atom_type_scat_dispersion_imag
_atom_type_scat_source
C C 0.0033 0.0016 'International Tables Vol C Tables 4.2.6.8 and 6.1.1.4'
H H 0.0000 0.0000 'International Tables Vol C Tables 4.2.6.8 and 6.1.1.4'
N N 0.0061 0.0033 'International Tables Vol C Tables 4.2.6.8 and 6.1.1.4'
O O 0.0106 0.0060 'International Tables Vol C Tables 4.2.6.8 and 6.1.1.4'
Ni Ni 0.3393 1.1124 'International Tables Vol C Tables 4.2.6.8 and 6.1.1.4'
Cl Cl 0.1484 0.1585 'International Tables Vol C Tables 4.2.6.8 and 6.1.1.4'

loop_
_geom_angle_atom_site_label_1
_geom_angle_atom_site_label_2
_geom_angle_atom_site_label_3
_geom_angle
_geom_angle_site_symmetry_1
_geom_angle_site_symmetry_3
C28 N6 C30 106.0(4) . .
C28 N6 C51 125.3(4) . .
C30 N6 C51 128.0(4) . .
C36 N4 C38 106.0(4) . .
C36 N4 C44 128.2(4) . .
C38 N4 C44 125.8(4) . .
C36 N3 C43 105.9(4) . .
C36 N3 Ni1 111.1(3) . .
C43 N3 Ni1 143.0(3) . .
C23 C22 C21 120.2(8) 4_565 .
C23 C22 H22 119.9 4_565 .
C21 C22 H22 119.9 . .
C9 N9 C8 111.6(3) . .
C9 N9 C35 113.6(4) . .
C8 N9 C35 110.8(4) . .
C9 N9 Ni1 105.3(3) . .
C8 N9 Ni1 109.7(3) . .
C35 N9 Ni1 105.5(3) . .
C20 C21 C22 124.5(8) . .
C20 C21 H21 117.8 . .
C22 C21 H21 117.8 . .
N4 C38 C39 131.5(5) . .
N4 C38 C43 106.8(4) . .
C39 C38 C43 121.7(5) . .
C66 O7 Ni3 124.9(3) . .
C66 O7 Ni2 129.4(3) . 3_866
Ni3 O7 Ni2 90.26(12) . 3_866
C30 C29 C34 121.3(4) . .
C30 C29 N5 107.8(4) . .
C34 C29 N5 130.9(4) . .
N6 C30 C29 107.9(4) . .
N6 C30 C31 130.7(4) . .
C29 C30 C31 121.4(5) . .
C7 N2 C6 106.1(4) . .
C7 N2 C58 124.8(4) . .
C6 N2 C58 128.3(4) . .
C11 N10 C27 111.0(4) . .
C11 N10 C10 115.1(4) . .
C27 N10 C10 111.0(4) . .
C11 N10 Ni1 104.4(3) . .
C27 N10 Ni1 110.0(3) . .
C10 N10 Ni1 104.9(3) . .
C50 C45 C46 118.7(5) . .
C50 C45 C44 121.8(4) . .
C46 C45 C44 119.4(4) . .
C28 N5 C29 105.7(4) . .
C28 N5 Ni1 111.8(3) . .
C29 N5 Ni1 140.2(3) . .
C53 C52 C57 118.4(4) . .
C53 C52 C51 118.7(4) . .
C57 C52 C51 122.9(4) . .
N3 C36 N4 113.5(4) . .
N3 C36 C35 121.1(4) . .
N4 C36 C35 125.3(4) . .
C7 N1 C1 105.5(4) . .
C7 N1 Ni1 111.5(3) . .
C1 N1 Ni1 138.3(3) . .
N5 C28 N6 112.6(4) . .
N5 C28 C27 123.5(4) . .
N6 C28 C27 123.8(4) . .
C60 C61 C62 120.8(5) . .
C60 C61 H61 119.6 . .
C62 C61 H61 119.6 . .
O2 C67 O1 126.6(5) 2_745 4_465
O2 C67 C62 119.2(4) 2_745 .
O1 C67 C62 114.2(4) 4_465 .
C40 C39 C38 116.1(5) . .
C40 C39 H39 122.0 . .
C38 C39 H39 122.0 . .
C12 N8 C18 106.7(5) . .
C12 N8 C19 126.1(5) . .
C18 N8 C19 126.7(5) . .
C41 C42 C43 116.8(5) . .
C41 C42 H42 121.6 . .
C43 C42 H42 121.6 . .
C53 C54 C55 120.7(4) . .
C53 C54 H54 119.6 . .
C55 C54 H54 119.6 . .
Ni4 O6 Ni2 129.93(17) 3_866 .
Ni4 O6 Ni3 100.94(14) 3_866 .
Ni2 O6 Ni3 99.69(13) . .
N8 C18 C17 131.9(6) . .
N8 C18 C13 105.4(5) . .
C17 C18 C13 122.7(6) . .
C7 C8 N9 111.3(4) . .
C7 C8 H8A 109.4 . .
N9 C8 H8A 109.4 . .
C7 C8 H8B 109.4 . .
N9 C8 H8B 109.4 . .
H8A C8 H8B 108.0 . .
N1 C7 N2 113.5(4) . .
N1 C7 C8 123.5(4) . .
N2 C7 C8 122.9(4) . .
C61 C60 C59 121.2(5) . .
C61 C60 H60 119.4 . .
C59 C60 H60 119.4 . .
C57 C56 C55 119.3(4) . .
C57 C56 H56 120.3 . .
C55 C56 H56 120.3 . .
C66 O11 Ni4 130.3(3) 3_866 .
C1 C6 C5 122.9(6) . .
C1 C6 N2 106.3(4) . .
C5 C6 N2 130.9(5) . .
C21 C20 C25 113.9(7) . .
C21 C20 C19 120.8(6) . .
C25 C20 C19 125.1(7) . .
N7 C12 N8 112.6(5) . .
N7 C12 C11 120.7(5) . .
N8 C12 C11 126.7(5) . .
C32 C31 C30 116.1(5) . .
C32 C31 H31 121.9 . .
C30 C31 H31 121.9 . .
C28 C27 N10 111.3(4) . .
C28 C27 H27A 109.4 . .
N10 C27 H27A 109.4 . .
C28 C27 H27B 109.4 . .
N10 C27 H27B 109.4 . .
H27A C27 H27B 108.0 . .
N10 C10 C9 109.3(4) . .
N10 C10 H10A 109.8 . .
C9 C10 H10A 109.8 . .
N10 C10 H10B 109.8 . .
C9 C10 H10B 109.8 . .
H10A C10 H10B 108.3 . .
C26 O9 Ni2 128.2(4) . .
O8 C65 O5 125.2(5) . .
O8 C65 C55 116.9(5) . .
O5 C65 C55 117.8(4) . .
N7 C13 C18 109.8(5) . .
N7 C13 C14 131.5(5) . .
C18 C13 C14 118.8(5) . .
C56 C57 C52 120.7(4) . .
C56 C57 H57 119.7 . .
C52 C57 H57 119.7 . .
C40 C41 C42 122.7(5) . .
C40 C41 H41 118.7 . .
C42 C41 H41 118.7 . .
N8 C19 C20 111.3(5) . .
N8 C19 H19A 109.4 . .
C20 C19 H19A 109.4 . .
N8 C19 H19B 109.4 . .
C20 C19 H19B 109.4 . .
H19A C19 H19B 108.0 . .
C34 C33 C32 120.3(5) . .
C34 C33 H33 119.9 . .
C32 C33 H33 119.9 . .
C3 C2 C1 118.3(6) . .
C3 C2 H2 120.8 . .
C1 C2 H2 120.8 . .
C41 C40 C39 122.4(5) . .
C41 C40 H40 118.8 . .
C39 C40 H40 118.8 . .
N2 C58 C59 112.4(4) . .
N2 C58 H58A 109.1 . .
C59 C58 H58A 109.1 . .
N2 C58 H58B 109.1 . .
C59 C58 H58B 109.1 . .
H58A C58 H58B 107.9 . .
C31 C32 C33 123.1(5) . .
C31 C32 H32 118.4 . .
C33 C32 H32 118.4 . .
C48 C49 C50 119.5(5) 3_766 .
C48 C49 H49 120.3 3_766 .
C50 C49 H49 120.3 . .
O7 C66 O11 126.2(5) . 3_866
O7 C66 C48 118.8(4) . .
O11 C66 C48 115.0(5) 3_866 .
N10 C11 C12 106.0(4) . .
N10 C11 H11A 110.5 . .
C12 C11 H11A 110.5 . .
N10 C11 H11B 110.5 . .
C12 C11 H11B 110.5 . .
H11A C11 H11B 108.7 . .
C45 C46 C47 119.6(5) . .
C45 C46 H46 120.2 . .
C47 C46 H46 120.2 . .
C22 C23 C24 114.3(7) 4_566 4_566
C22 C23 C26 123.9(7) 4_566 .
C24 C23 C26 121.4(6) 4_566 .
C4 C5 C6 115.3(6) . .
C4 C5 H5 122.3 . .
C6 C5 H5 122.3 . .
C45 C50 C49 121.4(5) . .
C45 C50 H50 119.3 . .
C49 C50 H50 119.3 . .
C15 C14 C13 118.7(6) . .
C15 C14 H14 120.7 . .
C13 C14 H14 120.7 . .
C14 C15 C16 121.3(7) . .
C14 C15 H15 119.3 . .
C16 C15 H15 119.3 . .
C48 C47 C46 120.2(5) 3_766 .
C48 C47 H47 119.9 3_766 .
C46 C47 H47 119.9 . .
C16 C17 C18 116.1(6) . .
C16 C17 H17 122.0 . .
C18 C17 H17 122.0 . .
C2 C3 C4 120.9(7) . .
C2 C3 H3 119.5 . .
C4 C3 H3 119.5 . .
C5 C4 C3 122.9(6) . .
C5 C4 H4 118.6 . .
C3 C4 H4 118.6 . .
O12 C26 O9 124.1(6) . .
O12 C26 C23 118.3(6) . .
O9 C26 C23 117.6(6) . .
C23 C24 C25 123.2(8) 4_565 .
C23 C24 H24 118.4 4_565 .
C25 C24 H24 118.4 . .
C20 C25 C24 123.6(8) . .
C20 C25 H25 118.2 . .
C24 C25 H25 118.2 . .
C17 C16 C15 122.4(6) . .
C17 C16 H16 118.8 . .
C15 C16 H16 118.8 . .
N3 C43 C42 132.0(5) . .
N3 C43 C38 107.7(4) . .
C42 C43 C38 120.2(4) . .
N9 C9 C10 108.8(4) . .
N9 C9 H9A 109.9 . .
C10 C9 H9A 109.9 . .
N9 C9 H9B 109.9 . .
C10 C9 H9B 109.9 . .
H9A C9 H9B 108.3 . .
N9 C35 C36 105.9(4) . .
N9 C35 H35A 110.6 . .
C36 C35 H35A 110.6 . .
N9 C35 H35B 110.6 . .
C36 C35 H35B 110.6 . .
H35A C35 H35B 108.7 . .
C33 C34 C29 117.7(4) . .
C33 C34 H34 121.2 . .
C29 C34 H34 121.2 . .
C54 C55 C56 119.4(4) . .
C54 C55 C65 121.3(5) . .
C56 C55 C65 119.3(4) . .
C12 N7 C13 105.5(4) . .
C12 N7 Ni1 110.3(3) . .
C13 N7 Ni1 144.2(4) . .
C64 C59 C60 117.0(5) . .
C64 C59 C58 123.0(5) . .
C60 C59 C58 120.0(4) . .
C54 C53 C52 121.4(4) . .
C54 C53 H53 119.3 . .
C52 C53 H53 119.3 . .
C65 O8 Ni2 131.4(3) . .
C63 C64 C59 121.8(5) . .
C63 C64 H64 119.1 . .
C59 C64 H64 119.1 . .
C6 C1 C2 119.6(5) . .
C6 C1 N1 108.6(5) . .
C2 C1 N1 131.8(5) . .
C64 C63 C62 120.6(4) . .
C64 C63 H63 119.7 . .
C62 C63 H63 119.7 . .
C65 O5 Ni3 123.9(3) . .
C65 O5 Ni4 132.3(3) . .
Ni3 O5 Ni4 88.41(13) . .
C61 C62 C63 118.4(5) . .
C61 C62 C67 122.7(5) . .
C63 C62 C67 118.7(4) . .
C67 O1 Ni2 134.9(3) 4_666 .
C67 O2 Ni4 134.7(3) 2_755 .
C47 C48 C49 120.5(5) 3_766 3_766
C47 C48 C66 121.0(5) 3_766 .
C49 C48 C66 118.4(5) 3_766 .
N4 C44 C45 113.2(4) . .
N4 C44 H44A 108.9 . .
C45 C44 H44A 108.9 . .
N4 C44 H44B 108.9 . .
C45 C44 H44B 108.9 . .
H44A C44 H44B 107.8 . .
N6 C51 C52 112.7(3) . .
N6 C51 H51A 109.1 . .
C52 C51 H51A 109.1 . .
N6 C51 H51B 109.1 . .
C52 C51 H51B 109.1 . .
H51A C51 H51B 107.8 . .
O6 Ni3 O6 180.00(8) . 3_866
O6 Ni3 O5 96.18(14) . .
O6 Ni3 O5 83.82(14) 3_866 .
O6 Ni3 O5 83.82(14) . 3_866
O6 Ni3 O5 96.18(14) 3_866 3_866
O5 Ni3 O5 180.000(1) . 3_866
O6 Ni3 O7 84.10(12) . 3_866
O6 Ni3 O7 95.90(12) 3_866 3_866
O5 Ni3 O7 85.95(13) . 3_866
O5 Ni3 O7 94.05(13) 3_866 3_866
O6 Ni3 O7 95.90(12) . .
O6 Ni3 O7 84.10(12) 3_866 .
O5 Ni3 O7 94.05(13) . .
O5 Ni3 O7 85.95(13) 3_866 .
O7 Ni3 O7 180.00(10) 3_866 .
N1 Ni1 N5 175.44(15) . .
N1 Ni1 N7 92.35(16) . .
N5 Ni1 N7 91.32(15) . .
N1 Ni1 N3 88.19(15) . .
N5 Ni1 N3 92.27(14) . .
N7 Ni1 N3 120.57(15) . .
N1 Ni1 N9 81.94(15) . .
N5 Ni1 N9 93.70(14) . .
N7 Ni1 N9 159.99(15) . .
N3 Ni1 N9 78.59(14) . .
N1 Ni1 N10 96.75(15) . .
N5 Ni1 N10 81.34(14) . .
N7 Ni1 N10 78.40(16) . .
N3 Ni1 N10 160.30(15) . .
N9 Ni1 N10 83.22(15) . .
O1 Ni2 O6 95.50(14) . .
O1 Ni2 O8 174.03(16) . .
O6 Ni2 O8 89.23(14) . .
O1 Ni2 O9 90.94(16) . .
O6 Ni2 O9 88.53(15) . .
O8 Ni2 O9 92.83(16) . .
O1 Ni2 O10 86.52(15) . .
O6 Ni2 O10 177.86(15) . .
O8 Ni2 O10 88.71(15) . .
O9 Ni2 O10 92.16(17) . .
O1 Ni2 O7 88.89(13) . 3_866
O6 Ni2 O7 80.51(12) . 3_866
O8 Ni2 O7 88.29(13) . 3_866
O9 Ni2 O7 168.97(15) . 3_866
O10 Ni2 O7 98.83(14) . 3_866
O6 Ni4 O2 95.96(14) 3_866 .
O6 Ni4 O11 90.80(15) 3_866 .
O2 Ni4 O11 173.09(16) . .
O6 Ni4 O4 174.49(19) 3_866 .
O2 Ni4 O4 87.26(16) . .
O11 Ni4 O4 86.12(18) . .
O6 Ni4 O3 90.0(3) 3_866 .
O2 Ni4 O3 90.39(18) . .
O11 Ni4 O3 91.07(19) . .
O4 Ni4 O3 85.5(3) . .
O6 Ni4 O5 80.86(12) 3_866 .
O2 Ni4 O5 91.08(12) . .
O11 Ni4 O5 88.54(14) . .
O4 Ni4 O5 103.6(2) . .
O3 Ni4 O5 170.9(2) . .

loop_
_geom_bond_atom_site_label_1
_geom_bond_atom_site_label_2
_geom_bond_distance
_geom_bond_site_symmetry_2
N6 C28 1.354(5) .
N6 C30 1.371(6) .
N6 C51 1.468(5) .
N4 C36 1.352(6) .
N4 C38 1.384(6) .
N4 C44 1.457(6) .
N3 C36 1.318(6) .
N3 C43 1.395(6) .
N3 Ni1 2.113(4) .
C22 C23 1.301(9) 4_565
C22 C21 1.458(12) .
C22 H22 0.9300 .
N9 C9 1.482(6) .
N9 C8 1.487(6) .
N9 C35 1.499(6) .
N9 Ni1 2.163(4) .
C21 C20 1.265(11) .
C21 H21 0.9300 .
C38 C39 1.402(7) .
C38 C43 1.408(7) .
O7 C66 1.241(6) .
O7 Ni3 2.093(3) .
O7 Ni2 2.241(3) 3_866
C29 C30 1.378(6) .
C29 C34 1.390(6) .
C29 N5 1.397(5) .
C30 C31 1.428(6) .
N2 C7 1.334(5) .
N2 C6 1.407(7) .
N2 C58 1.457(6) .
N10 C11 1.476(7) .
N10 C27 1.485(6) .
N10 C10 1.504(6) .
N10 Ni1 2.163(4) .
C45 C50 1.357(7) .
C45 C46 1.389(8) .
C45 C44 1.526(6) .
N5 C28 1.321(6) .
N5 Ni1 2.079(4) .
C52 C53 1.377(6) .
C52 C57 1.402(6) .
C52 C51 1.514(6) .
C36 C35 1.517(6) .
N1 C7 1.315(6) .
N1 C1 1.402(6) .
N1 Ni1 2.074(4) .
C28 C27 1.479(6) .
C61 C60 1.368(7) .
C61 C62 1.370(6) .
C61 H61 0.9300 .
C67 O2 1.235(6) 2_745
C67 O1 1.283(6) 4_465
C67 C62 1.529(7) .
C39 C40 1.372(8) .
C39 H39 0.9300 .
N8 C12 1.363(7) .
N8 C18 1.393(7) .
N8 C19 1.461(7) .
C42 C41 1.376(7) .
C42 C43 1.396(6) .
C42 H42 0.9300 .
C54 C53 1.372(7) .
C54 C55 1.374(6) .
C54 H54 0.9300 .
O6 Ni4 1.925(4) 3_866
O6 Ni2 2.007(3) .
O6 Ni3 2.014(3) .
C18 C17 1.397(8) .
C18 C13 1.401(7) .
C8 C7 1.486(7) .
C8 H8A 0.9700 .
C8 H8B 0.9700 .
O10 Ni2 2.108(4) .
C60 C59 1.386(7) .
C60 H60 0.9300 .
C56 C57 1.389(7) .
C56 C55 1.402(7) .
C56 H56 0.9300 .
O11 C66 1.264(6) 3_866
O11 Ni4 2.039(4) .
C6 C1 1.375(7) .
C6 C5 1.401(7) .
C20 C25 1.295(10) .
C20 C19 1.520(8) .
C12 N7 1.327(6) .
C12 C11 1.492(7) .
C31 C32 1.351(8) .
C31 H31 0.9300 .
C27 H27A 0.9700 .
C27 H27B 0.9700 .
C10 C9 1.512(8) .
C10 H10A 0.9700 .
C10 H10B 0.9700 .
O9 C26 1.236(7) .
O9 Ni2 2.050(4) .
C65 O8 1.265(6) .
C65 O5 1.288(6) .
C65 C55 1.499(7) .
C13 N7 1.383(6) .
C13 C14 1.409(7) .
C57 H57 0.9300 .
C41 C40 1.370(8) .
C41 H41 0.9300 .
C19 H19A 0.9700 .
C19 H19B 0.9700 .
C33 C34 1.387(7) .
C33 C32 1.406(7) .
C33 H33 0.9300 .
C2 C3 1.347(8) .
C2 C1 1.393(8) .
C2 H2 0.9300 .
C40 H40 0.9300 .
C58 C59 1.500(7) .
C58 H58A 0.9700 .
C58 H58B 0.9700 .
C32 H32 0.9300 .
C49 C48 1.374(7) 3_766
C49 C50 1.391(7) .
C49 H49 0.9300 .
C66 O11 1.264(6) 3_866
C66 C48 1.536(7) .
O4 Ni4 2.045(5) .
C11 H11A 0.9700 .
C11 H11B 0.9700 .
C46 C47 1.412(8) .
C46 H46 0.9300 .
C23 C22 1.301(9) 4_566
C23 C24 1.313(11) 4_566
C23 C26 1.495(9) .
C5 C4 1.352(9) .
C5 H5 0.9300 .
C50 H50 0.9300 .
C14 C15 1.349(8) .
C14 H14 0.9300 .
O3 Ni4 2.075(5) .
C15 C16 1.401(10) .
C15 H15 0.9300 .
C47 C48 1.342(7) 3_766
C47 H47 0.9300 .
C17 C16 1.365(10) .
C17 H17 0.9300 .
C3 C4 1.399(10) .
C3 H3 0.9300 .
C4 H4 0.9300 .
C26 O12 1.235(7) .
C24 C23 1.313(11) 4_565
C24 C25 1.392(11) .
C24 H24 0.9300 .
C25 H25 0.9300 .
C16 H16 0.9300 .
C9 H9A 0.9700 .
C9 H9B 0.9700 .
C35 H35A 0.9700 .
C35 H35B 0.9700 .
C34 H34 0.9300 .
N7 Ni1 2.108(4) .
C59 C64 1.383(6) .
C53 H53 0.9300 .
O8 Ni2 2.043(3) .
C64 C63 1.354(7) .
C64 H64 0.9300 .
C63 C62 1.384(7) .
C63 H63 0.9300 .
O5 Ni3 2.081(3) .
O5 Ni4 2.273(4) .
O1 C67 1.283(6) 4_666
O1 Ni2 1.986(3) .
O2 C67 1.235(6) 2_755
O2 Ni4 2.022(3) .
C48 C47 1.342(7) 3_766
C48 C49 1.374(7) 3_766
C44 H44A 0.9700 .
C44 H44B 0.9700 .
C51 H51A 0.9700 .
C51 H51B 0.9700 .
Ni3 O6 2.014(3) 3_866
Ni3 O5 2.081(3) 3_866
Ni3 O7 2.093(3) 3_866
Ni2 O7 2.241(3) 3_866
Ni4 O6 1.925(4) 3_866

loop_
_geom_torsion_atom_site_label_1
_geom_torsion_atom_site_label_2
_geom_torsion_atom_site_label_3
_geom_torsion_atom_site_label_4
_geom_torsion
_geom_torsion_site_symmetry_1
_geom_torsion_site_symmetry_4
C23 C22 C21 C20 -1(3) 4_565 .
C36 N4 C38 C39 179.3(4) . .
C44 N4 C38 C39 1.4(7) . .
C36 N4 C38 C43 -1.8(4) . .
C44 N4 C38 C43 -179.7(4) . .
C28 N6 C30 C29 -0.8(5) . .
C51 N6 C30 C29 -171.4(4) . .
C28 N6 C30 C31 178.7(5) . .
C51 N6 C30 C31 8.1(8) . .
C34 C29 C30 N6 -178.0(4) . .
N5 C29 C30 N6 0.5(5) . .
C34 C29 C30 C31 2.4(7) . .
N5 C29 C30 C31 -179.1(4) . .
C30 C29 N5 C28 0.0(5) . .
C34 C29 N5 C28 178.3(5) . .
C30 C29 N5 Ni1 160.0(4) . .
C34 C29 N5 Ni1 -21.7(8) . .
C43 N3 C36 N4 0.3(5) . .
Ni1 N3 C36 N4 -179.0(3) . .
C43 N3 C36 C35 179.9(4) . .
Ni1 N3 C36 C35 0.6(5) . .
C38 N4 C36 N3 1.0(5) . .
C44 N4 C36 N3 178.9(4) . .
C38 N4 C36 C35 -178.6(4) . .
C44 N4 C36 C35 -0.7(7) . .
C29 N5 C28 N6 -0.6(5) . .
Ni1 N5 C28 N6 -166.9(3) . .
C29 N5 C28 C27 179.1(4) . .
Ni1 N5 C28 C27 12.8(6) . .
C30 N6 C28 N5 0.9(5) . .
C51 N6 C28 N5 171.8(4) . .
C30 N6 C28 C27 -178.8(4) . .
C51 N6 C28 C27 -7.9(7) . .
N4 C38 C39 C40 178.7(4) . .
C43 C38 C39 C40 -0.1(6) . .
C12 N8 C18 C17 178.1(6) . .
C19 N8 C18 C17 5.4(9) . .
C12 N8 C18 C13 -1.2(5) . .
C19 N8 C18 C13 -173.9(5) . .
C9 N9 C8 C7 116.6(4) . .
C35 N9 C8 C7 -115.8(4) . .
Ni1 N9 C8 C7 0.3(5) . .
C1 N1 C7 N2 -0.6(5) . .
Ni1 N1 C7 N2 -160.9(3) . .
C1 N1 C7 C8 177.1(4) . .
Ni1 N1 C7 C8 16.8(6) . .
C6 N2 C7 N1 0.9(5) . .
C58 N2 C7 N1 171.3(4) . .
C6 N2 C7 C8 -176.7(4) . .
C58 N2 C7 C8 -6.3(7) . .
N9 C8 C7 N1 -11.7(6) . .
N9 C8 C7 N2 165.7(4) . .
C62 C61 C60 C59 1.7(8) . .
C7 N2 C6 C1 -0.9(5) . .
C58 N2 C6 C1 -170.8(4) . .
C7 N2 C6 C5 180.0(5) . .
C58 N2 C6 C5 10.1(8) . .
C22 C21 C20 C25 -2(3) . .
C22 C21 C20 C19 -176.9(15) . .
C18 N8 C12 N7 1.8(6) . .
C19 N8 C12 N7 174.5(4) . .
C18 N8 C12 C11 -178.6(5) . .
C19 N8 C12 C11 -5.9(8) . .
N6 C30 C31 C32 176.7(5) . .
C29 C30 C31 C32 -3.8(7) . .
N5 C28 C27 N10 -3.4(7) . .
N6 C28 C27 N10 176.3(4) . .
C11 N10 C27 C28 -122.5(4) . .
C10 N10 C27 C28 108.2(5) . .
Ni1 N10 C27 C28 -7.4(5) . .
C11 N10 C10 C9 156.8(4) . .
C27 N10 C10 C9 -76.1(5) . .
Ni1 N10 C10 C9 42.7(4) . .
N8 C18 C13 N7 0.4(5) . .
C17 C18 C13 N7 -179.0(5) . .
N8 C18 C13 C14 -179.9(4) . .
C17 C18 C13 C14 0.8(8) . .
C55 C56 C57 C52 -0.6(8) . .
C53 C52 C57 C56 -0.4(7) . .
C51 C52 C57 C56 178.3(5) . .
C43 C42 C41 C40 0.3(7) . .
C12 N8 C19 C20 -79.2(7) . .
C18 N8 C19 C20 92.1(7) . .
C21 C20 C19 N8 134.2(13) . .
C25 C20 C19 N8 -40.3(12) . .
C42 C41 C40 C39 1.0(8) . .
C38 C39 C40 C41 -1.1(7) . .
C7 N2 C58 C59 -70.5(6) . .
C6 N2 C58 C59 97.6(6) . .
C30 C31 C32 C33 2.6(9) . .
C34 C33 C32 C31 0.1(9) . .
Ni3 O7 C66 O11 12.9(8) . 3_866
Ni2 O7 C66 O11 -112.6(6) 3_866 3_866
Ni3 O7 C66 C48 -168.9(3) . .
Ni2 O7 C66 C48 65.6(6) 3_866 .
C27 N10 C11 C12 72.6(5) . .
C10 N10 C11 C12 -160.2(4) . .
Ni1 N10 C11 C12 -45.8(4) . .
N7 C12 C11 N10 34.5(6) . .
N8 C12 C11 N10 -145.1(5) . .
C50 C45 C46 C47 3.1(11) . .
C44 C45 C46 C47 -180.0(7) . .
C1 C6 C5 C4 -1.5(8) . .
N2 C6 C5 C4 177.5(6) . .
C46 C45 C50 C49 -2.5(9) . .
C44 C45 C50 C49 -179.3(5) . .
C48 C49 C50 C45 1.1(9) 3_766 .
N7 C13 C14 C15 178.8(5) . .
C18 C13 C14 C15 -0.9(7) . .
C13 C14 C15 C16 0.5(9) . .
C45 C46 C47 C48 -2.4(12) . 3_766
N8 C18 C17 C16 -179.5(6) . .
C13 C18 C17 C16 -0.2(9) . .
C1 C2 C3 C4 -2.7(11) . .
C6 C5 C4 C3 2.1(10) . .
C2 C3 C4 C5 0.0(11) . .
Ni2 O9 C26 O12 -21.1(11) . .
Ni2 O9 C26 C23 160.1(5) . .
C22 C23 C26 O12 7.8(15) 4_566 .
C24 C23 C26 O12 -165.3(11) 4_566 .
C22 C23 C26 O9 -173.3(11) 4_566 .
C24 C23 C26 O9 13.6(13) 4_566 .
C21 C20 C25 C24 1(2) . .
C19 C20 C25 C24 175.3(11) . .
C23 C24 C25 C20 4(2) 4_565 .
C18 C17 C16 C15 -0.2(10) . .
C14 C15 C16 C17 0.0(10) . .
C36 N3 C43 C42 178.2(5) . .
Ni1 N3 C43 C42 -2.9(8) . .
C36 N3 C43 C38 -1.4(4) . .
Ni1 N3 C43 C38 177.5(3) . .
C41 C42 C43 N3 179.0(4) . .
C41 C42 C43 C38 -1.4(6) . .
N4 C38 C43 N3 2.0(4) . .
C39 C38 C43 N3 -179.0(4) . .
N4 C38 C43 C42 -177.7(4) . .
C39 C38 C43 C42 1.3(6) . .
C8 N9 C9 C10 -74.1(5) . .
C35 N9 C9 C10 159.7(4) . .
Ni1 N9 C9 C10 44.8(4) . .
N10 C10 C9 N9 -61.3(5) . .
C9 N9 C35 C36 -157.5(4) . .
C8 N9 C35 C36 76.0(4) . .
Ni1 N9 C35 C36 -42.7(4) . .
N3 C36 C35 N9 29.9(5) . .
N4 C36 C35 N9 -150.5(4) . .
C32 C33 C34 C29 -1.6(8) . .
C30 C29 C34 C33 0.4(7) . .
N5 C29 C34 C33 -177.7(5) . .
C53 C54 C55 C56 -4.0(7) . .
C53 C54 C55 C65 177.5(4) . .
C57 C56 C55 C54 2.8(8) . .
C57 C56 C55 C65 -178.6(5) . .
O8 C65 C55 C54 -165.7(5) . .
O5 C65 C55 C54 13.1(8) . .
O8 C65 C55 C56 15.8(7) . .
O5 C65 C55 C56 -165.4(5) . .
N8 C12 N7 C13 -1.5(6) . .
C11 C12 N7 C13 178.9(4) . .
N8 C12 N7 Ni1 177.2(3) . .
C11 C12 N7 Ni1 -2.4(5) . .
C18 C13 N7 C12 0.7(5) . .
C14 C13 N7 C12 -179.1(5) . .
C18 C13 N7 Ni1 -177.2(4) . .
C14 C13 N7 Ni1 3.1(9) . .
C61 C60 C59 C64 -5.3(8) . .
C61 C60 C59 C58 173.7(5) . .
N2 C58 C59 C64 -23.7(7) . .
N2 C58 C59 C60 157.4(5) . .
C55 C54 C53 C52 3.0(7) . .
C57 C52 C53 C54 -0.7(7) . .
C51 C52 C53 C54 -179.5(4) . .
O5 C65 O8 Ni2 7.9(9) . .
C55 C65 O8 Ni2 -173.4(3) . .
C60 C59 C64 C63 4.8(7) . .
C58 C59 C64 C63 -174.1(4) . .
C5 C6 C1 C2 -1.2(8) . .
N2 C6 C1 C2 179.6(5) . .
C5 C6 C1 N1 179.8(5) . .
N2 C6 C1 N1 0.6(5) . .
C3 C2 C1 C6 3.3(9) . .
C3 C2 C1 N1 -178.0(6) . .
C7 N1 C1 C6 -0.1(5) . .
Ni1 N1 C1 C6 151.8(4) . .
C7 N1 C1 C2 -178.9(6) . .
Ni1 N1 C1 C2 -27.0(9) . .
C59 C64 C63 C62 -0.8(7) . .
O8 C65 O5 Ni3 -20.1(8) . .
C55 C65 O5 Ni3 161.3(3) . .
O8 C65 O5 Ni4 104.4(6) . .
C55 C65 O5 Ni4 -74.3(6) . .
C60 C61 C62 C63 2.4(7) . .
C60 C61 C62 C67 -171.3(5) . .
C64 C63 C62 C61 -2.9(7) . .
C64 C63 C62 C67 171.1(4) . .
O2 C67 C62 C61 -175.9(4) 2_745 .
O1 C67 C62 C61 6.4(6) 4_465 .
O2 C67 C62 C63 10.3(6) 2_745 .
O1 C67 C62 C63 -167.3(4) 4_465 .
O7 C66 C48 C47 -159.4(6) . 3_766
O11 C66 C48 C47 18.9(9) 3_866 3_766
O7 C66 C48 C49 21.8(8) . 3_766
O11 C66 C48 C49 -159.8(5) 3_866 3_766
C36 N4 C44 C45 -83.9(6) . .
C38 N4 C44 C45 93.6(5) . .
C50 C45 C44 N4 -39.7(7) . .
C46 C45 C44 N4 143.4(6) . .
C28 N6 C51 C52 -69.2(6) . .
C30 N6 C51 C52 99.8(5) . .
C53 C52 C51 N6 164.0(4) . .
C57 C52 C51 N6 -14.8(6) . .
Ni4 O6 Ni3 O6 -79(100) 3_866 3_866
Ni2 O6 Ni3 O6 147(100) . 3_866
Ni4 O6 Ni3 O5 -159.60(14) 3_866 .
Ni2 O6 Ni3 O5 66.28(15) . .
Ni4 O6 Ni3 O5 20.40(14) 3_866 3_866
Ni2 O6 Ni3 O5 -113.72(15) . 3_866
Ni4 O6 Ni3 O7 115.15(15) 3_866 3_866
Ni2 O6 Ni3 O7 -18.97(14) . 3_866
Ni4 O6 Ni3 O7 -64.85(15) 3_866 .
Ni2 O6 Ni3 O7 161.03(14) . .
C65 O5 Ni3 O6 -20.7(4) . .
Ni4 O5 Ni3 O6 -163.14(11) . .
C65 O5 Ni3 O6 159.3(4) . 3_866
Ni4 O5 Ni3 O6 16.86(11) . 3_866
C65 O5 Ni3 O5 0(100) . 3_866
Ni4 O5 Ni3 O5 0(100) . 3_866
C65 O5 Ni3 O7 62.9(4) . 3_866
Ni4 O5 Ni3 O7 -79.54(12) . 3_866
C65 O5 Ni3 O7 -117.1(4) . .
Ni4 O5 Ni3 O7 100.46(12) . .
C66 O7 Ni3 O6 22.3(4) . .
Ni2 O7 Ni3 O6 163.32(13) 3_866 .
C66 O7 Ni3 O6 -157.7(4) . 3_866
Ni2 O7 Ni3 O6 -16.68(13) 3_866 3_866
C66 O7 Ni3 O5 119.0(4) . .
Ni2 O7 Ni3 O5 -100.03(13) 3_866 .
C66 O7 Ni3 O5 -61.0(4) . 3_866
Ni2 O7 Ni3 O5 79.97(13) 3_866 3_866
C66 O7 Ni3 O7 -20(100) . 3_866
Ni2 O7 Ni3 O7 121(100) 3_866 3_866
C7 N1 Ni1 N5 -29(2) . .
C1 N1 Ni1 N5 -180(100) . .
C7 N1 Ni1 N7 -172.5(3) . .
C1 N1 Ni1 N7 36.7(5) . .
C7 N1 Ni1 N3 67.0(3) . .
C1 N1 Ni1 N3 -83.8(5) . .
C7 N1 Ni1 N9 -11.7(3) . .
C1 N1 Ni1 N9 -162.5(5) . .
C7 N1 Ni1 N10 -93.9(3) . .
C1 N1 Ni1 N10 115.3(5) . .
C28 N5 Ni1 N1 -78(2) . .
C29 N5 Ni1 N1 122.8(19) . .
C28 N5 Ni1 N7 65.6(3) . .
C29 N5 Ni1 N7 -93.6(5) . .
C28 N5 Ni1 N3 -173.8(3) . .
C29 N5 Ni1 N3 27.0(5) . .
C28 N5 Ni1 N9 -95.0(3) . .
C29 N5 Ni1 N9 105.8(5) . .
C28 N5 Ni1 N10 -12.5(3) . .
C29 N5 Ni1 N10 -171.7(5) . .
C12 N7 Ni1 N1 76.9(3) . .
C13 N7 Ni1 N1 -105.3(5) . .
C12 N7 Ni1 N5 -100.4(3) . .
C13 N7 Ni1 N5 77.4(5) . .
C12 N7 Ni1 N3 166.2(3) . .
C13 N7 Ni1 N3 -16.0(6) . .
C12 N7 Ni1 N9 4.2(6) . .
C13 N7 Ni1 N9 -178.0(4) . .
C12 N7 Ni1 N10 -19.5(3) . .
C13 N7 Ni1 N10 158.3(6) . .
C36 N3 Ni1 N1 -102.7(3) . .
C43 N3 Ni1 N1 78.5(5) . .
C36 N3 Ni1 N5 72.8(3) . .
C43 N3 Ni1 N5 -106.1(5) . .
C36 N3 Ni1 N7 165.7(3) . .
C43 N3 Ni1 N7 -13.2(5) . .
C36 N3 Ni1 N9 -20.5(3) . .
C43 N3 Ni1 N9 160.6(5) . .
C36 N3 Ni1 N10 2.4(6) . .
C43 N3 Ni1 N10 -176.4(4) . .
C9 N9 Ni1 N1 -114.4(3) . .
C8 N9 Ni1 N1 5.8(3) . .
C35 N9 Ni1 N1 125.3(3) . .
C9 N9 Ni1 N5 64.3(3) . .
C8 N9 Ni1 N5 -175.5(3) . .
C35 N9 Ni1 N5 -56.1(3) . .
C9 N9 Ni1 N7 -39.9(5) . .
C8 N9 Ni1 N7 80.3(5) . .
C35 N9 Ni1 N7 -160.3(4) . .
C9 N9 Ni1 N3 155.9(3) . .
C8 N9 Ni1 N3 -83.9(3) . .
C35 N9 Ni1 N3 35.5(3) . .
C9 N9 Ni1 N10 -16.5(3) . .
C8 N9 Ni1 N10 103.7(3) . .
C35 N9 Ni1 N10 -136.9(3) . .
C11 N10 Ni1 N1 -54.4(3) . .
C27 N10 Ni1 N1 -173.5(3) . .
C10 N10 Ni1 N1 67.1(3) . .
C11 N10 Ni1 N5 129.8(3) . .
C27 N10 Ni1 N5 10.7(3) . .
C10 N10 Ni1 N5 -108.8(3) . .
C11 N10 Ni1 N7 36.7(3) . .
C27 N10 Ni1 N7 -82.5(3) . .
C10 N10 Ni1 N7 158.1(3) . .
C11 N10 Ni1 N3 -158.0(4) . .
C27 N10 Ni1 N3 82.8(5) . .
C10 N10 Ni1 N3 -36.6(6) . .
C11 N10 Ni1 N9 -135.4(3) . .
C27 N10 Ni1 N9 105.5(3) . .
C10 N10 Ni1 N9 -13.9(3) . .
C67 O1 Ni2 O6 0.6(5) 4_666 .
C67 O1 Ni2 O8 142.8(12) 4_666 .
C67 O1 Ni2 O9 -88.0(5) 4_666 .
C67 O1 Ni2 O10 179.9(5) 4_666 .
C67 O1 Ni2 O7 80.9(5) 4_666 3_866
Ni4 O6 Ni2 O1 -7.4(2) 3_866 .
Ni3 O6 Ni2 O1 105.78(16) . .
Ni4 O6 Ni2 O8 176.2(2) 3_866 .
Ni3 O6 Ni2 O8 -70.56(16) . .
Ni4 O6 Ni2 O9 83.4(2) 3_866 .
Ni3 O6 Ni2 O9 -163.42(17) . .
Ni4 O6 Ni2 O10 -168(4) 3_866 .
Ni3 O6 Ni2 O10 -55(4) . .
Ni4 O6 Ni2 O7 -95.4(2) 3_866 3_866
Ni3 O6 Ni2 O7 17.83(13) . 3_866
C65 O8 Ni2 O1 -100.2(14) . .
C65 O8 Ni2 O6 42.2(5) . .
C65 O8 Ni2 O9 130.7(5) . .
C65 O8 Ni2 O10 -137.2(5) . .
C65 O8 Ni2 O7 -38.3(5) . 3_866
C26 O9 Ni2 O1 -52.7(6) . .
C26 O9 Ni2 O6 -148.2(6) . .
C26 O9 Ni2 O8 122.7(6) . .
C26 O9 Ni2 O10 33.9(6) . .
C26 O9 Ni2 O7 -141.7(8) . 3_866
C67 O2 Ni4 O6 -11.8(5) 2_755 3_866
C67 O2 Ni4 O11 156.0(11) 2_755 .
C67 O2 Ni4 O4 172.7(5) 2_755 .
C67 O2 Ni4 O3 -101.8(5) 2_755 .
C67 O2 Ni4 O5 69.2(5) 2_755 .
C66 O11 Ni4 O6 45.4(5) 3_866 3_866
C66 O11 Ni4 O2 -122.4(11) 3_866 .
C66 O11 Ni4 O4 -139.2(6) 3_866 .
C66 O11 Ni4 O3 135.5(6) 3_866 .
C66 O11 Ni4 O5 -35.4(5) 3_866 .
C65 O5 Ni4 O6 -154.5(4) . 3_866
Ni3 O5 Ni4 O6 -17.79(12) . 3_866
C65 O5 Ni4 O2 109.6(4) . .
Ni3 O5 Ni4 O2 -113.65(13) . .
C65 O5 Ni4 O11 -63.5(4) . .
Ni3 O5 Ni4 O11 73.26(15) . .
C65 O5 Ni4 O4 22.2(4) . .
Ni3 O5 Ni4 O4 158.91(15) . .
C65 O5 Ni4 O3 -151.2(11) . .
Ni3 O5 Ni4 O3 -14.4(11) . .
